data_7049590
loop_
_publ_author_name
'Xu, Yang'
'Wang, Min'
'Wei, Donghui'
'Tian, Rongqiang'
'Duan, Zheng'
'Mathey, Fran\,cois'

_publ_section_title
;
 An approach to 7-aza-1-phosphanorbornane complexes: strain promoted
 rearrangement of 1-iminylphosphirane complexes and cycloaddition with
 olefins.
;
_journal_issue 17
_journal_name_full 'Dalton transactions (Cambridge, England : 2003)'
_journal_page_first 5523
_journal_page_last 5526
_journal_paper_doi 10.1039/c9dt00838a
_journal_volume 48
_journal_year 2019
_chemical_formula_moiety 'C25 H22 N O7 P W'
_chemical_formula_sum 'C25 H22 N O7 P W'
_chemical_formula_weight 663.25
_space_group_crystal_system monoclinic
_space_group_IT_number 14
_space_group_name_Hall '-P 2ybc'
_space_group_name_H-M_alt 'P 1 21/c 1'
_symmetry_space_group_name_Hall '-P 2ybc'
_symmetry_space_group_name_H-M 'P 1 21/c 1'
_atom_sites_solution_hydrogens geom
_atom_sites_solution_primary direct
_audit_creation_date 2018-01-05
_audit_creation_method
;
Olex2 1.2
(compiled 2017.08.10 svn.r3458 for OlexSys, GUI svn.r5381)
;
_audit_update_record
;
2018-08-24 deposited with the CCDC.    2019-04-04 downloaded from the CCDC.
;
_cell_angle_alpha 90
_cell_angle_beta 107.901(3)
_cell_angle_gamma 90
_cell_formula_units_Z 4
_cell_length_a 10.9036(3)
_cell_length_b 19.9413(5)
_cell_length_c 12.7372(4)
_cell_measurement_reflns_used 3495
_cell_measurement_temperature 293(2)
_cell_measurement_theta_max 25.7520
_cell_measurement_theta_min 3.9030
_cell_volume 2635.40(14)
_computing_cell_refinement
;
CrysAlisPro, Agilent Technologies,
Version 1.171.37.35 (release 13-08-2014 CrysAlis171 .NET)
(compiled Aug 13 2014,18:06:01)
;
_computing_data_collection
;
CrysAlisPro, Agilent Technologies,
Version 1.171.37.35 (release 13-08-2014 CrysAlis171 .NET)
(compiled Aug 13 2014,18:06:01)
;
_computing_data_reduction
;
CrysAlisPro, Agilent Technologies,
Version 1.171.37.35 (release 13-08-2014 CrysAlis171 .NET)
(compiled Aug 13 2014,18:06:01)
;
_computing_molecular_graphics 'Olex2 (Dolomanov et al., 2009)'
_computing_publication_material 'Olex2 (Dolomanov et al., 2009)'
_computing_structure_refinement 'ShelXL (Sheldrick, 2015)'
_computing_structure_solution 'ShelXS (Sheldrick, 2008)'
_diffrn_ambient_temperature 293(2)
_diffrn_detector 'CCD plate'
_diffrn_detector_area_resol_mean 16.2312
_diffrn_detector_type Eos
_diffrn_measured_fraction_theta_full 0.998
_diffrn_measured_fraction_theta_max 0.998
_diffrn_measurement_details
;
#__ type_ start__ end____ width___ exp.time_
  1 omega   -8.00   19.20   0.8000    4.5000
omega____ theta____ kappa____ phi______ frames
    -      -15.1755  -99.0000 -150.0000 34

#__ type_ start__ end____ width___ exp.time_
  2 omega   32.00   67.20   0.8000    4.5000
omega____ theta____ kappa____ phi______ frames
    -       18.0661 -178.0000   90.0000 44

#__ type_ start__ end____ width___ exp.time_
  3 omega  -46.00  -18.00   0.8000    4.5000
omega____ theta____ kappa____ phi______ frames
    -       18.0661  -77.0000   60.0000 35

#__ type_ start__ end____ width___ exp.time_
  4 omega   -3.00   41.00   0.8000    4.5000
omega____ theta____ kappa____ phi______ frames
    -       18.0661  -77.0000   60.0000 55

#__ type_ start__ end____ width___ exp.time_
  5 omega  -48.00  -20.80   0.8000    4.5000
omega____ theta____ kappa____ phi______ frames
    -       18.0661  -37.0000   60.0000 34

#__ type_ start__ end____ width___ exp.time_
  6 omega    5.00   84.20   0.8000    4.5000
omega____ theta____ kappa____ phi______ frames
    -       18.0661   57.0000 -150.0000 99
;
_diffrn_measurement_device 'four-circle diffractometer'
_diffrn_measurement_device_type 'Xcalibur, Eos, Gemini'
_diffrn_measurement_method '\w scans'
_diffrn_orient_matrix_UB_11 -0.0206990000
_diffrn_orient_matrix_UB_12 0.0338804000
_diffrn_orient_matrix_UB_13 -0.0036667000
_diffrn_orient_matrix_UB_21 -0.0597155000
_diffrn_orient_matrix_UB_22 -0.0103686000
_diffrn_orient_matrix_UB_23 0.0059684000
_diffrn_orient_matrix_UB_31 0.0259786000
_diffrn_orient_matrix_UB_32 0.0031976000
_diffrn_orient_matrix_UB_33 0.0581134000
_diffrn_radiation_monochromator graphite
_diffrn_radiation_probe x-ray
_diffrn_radiation_type MoK\a
_diffrn_radiation_wavelength 0.71073
_diffrn_reflns_av_R_equivalents 0.0378
_diffrn_reflns_av_unetI/netI 0.0553
_diffrn_reflns_Laue_measured_fraction_full 0.998
_diffrn_reflns_Laue_measured_fraction_max 0.998
_diffrn_reflns_limit_h_max 8
_diffrn_reflns_limit_h_min -13
_diffrn_reflns_limit_k_max 24
_diffrn_reflns_limit_k_min -15
_diffrn_reflns_limit_l_max 15
_diffrn_reflns_limit_l_min -15
_diffrn_reflns_number 12479
_diffrn_reflns_point_group_measured_fraction_full 0.998
_diffrn_reflns_point_group_measured_fraction_max 0.998
_diffrn_reflns_theta_full 25.242
_diffrn_reflns_theta_max 26.372
_diffrn_reflns_theta_min 3.331
_diffrn_source 'Enhance (Mo) X-ray Source'
_exptl_absorpt_coefficient_mu 4.486
_exptl_absorpt_correction_T_max 1.00000
_exptl_absorpt_correction_T_min 0.60409
_exptl_absorpt_correction_type multi-scan
_exptl_absorpt_process_details
;
CrysAlisPro, Agilent Technologies,
Version 1.171.37.35 (release 13-08-2014 CrysAlis171 .NET)
(compiled Aug 13 2014,18:06:01)
Empirical absorption correction using spherical harmonics,
 implemented in SCALE3 ABSPACK scaling algorithm.
;
_exptl_crystal_colour colourless
_exptl_crystal_colour_primary colourless
_exptl_crystal_density_diffrn 1.672
_exptl_crystal_description prism
_exptl_crystal_F_000 1296
_exptl_crystal_size_max 0.18
_exptl_crystal_size_mid 0.15
_exptl_crystal_size_min 0.13
_refine_diff_density_max 0.937
_refine_diff_density_min -0.585
_refine_diff_density_rms 0.101
_refine_ls_extinction_method none
_refine_ls_goodness_of_fit_ref 1.023
_refine_ls_hydrogen_treatment constr
_refine_ls_matrix_type full
_refine_ls_number_parameters 325
_refine_ls_number_reflns 5385
_refine_ls_number_restraints 16
_refine_ls_restrained_S_all 1.025
_refine_ls_R_factor_all 0.0617
_refine_ls_R_factor_gt 0.0383
_refine_ls_shift/su_max 0.001
_refine_ls_shift/su_mean 0.000
_refine_ls_structure_factor_coef Fsqd
_refine_ls_weighting_details 'w=1/[\s^2^(Fo^2^)+(0.0231P)^2^] where P=(Fo^2^+2Fc^2^)/3'
_refine_ls_weighting_scheme calc
_refine_ls_wR_factor_gt 0.0646
_refine_ls_wR_factor_ref 0.0735
_reflns_Friedel_coverage 0.000
_reflns_number_gt 3977
_reflns_number_total 5385
_reflns_threshold_expression 'I > 2\s(I)'
_cod_data_source_file c9dt00838a2.cif
_cod_data_source_block 20180105
_cod_depositor_comments 'Adding full bibliography for 7049588--7049591.cif.'
_cod_original_cell_volume 2635.41(14)
_cod_database_code 7049590
_shelx_shelxl_version_number 2014/7
_chemical_oxdiff_formula C33H37O4N2W1
_shelx_space_group_comment
;
The symmetry employed for this shelxl refinement is uniquely defined
by the following loop, which should always be used as a source of
symmetry information in preference to the above space-group names.
They are only intended as comments.
;
_shelx_estimated_absorpt_t_max 0.593
_shelx_estimated_absorpt_t_min 0.499
_reflns_odcompleteness_completeness 99.75
_reflns_odcompleteness_iscentric 1
_reflns_odcompleteness_theta 26.32
_olex2_refinement_description
;
1. Fixed Uiso
 At 1.2 times of:
  All C(H) groups, All C(H,H) groups
 At 1.5 times of:
  All C(H,H,H) groups
2. Restrained distances
 C24A-C25A
 1.55 with sigma of 0.02
 O7-C24
 1.43 with sigma of 0.02
 O7-C24A
 1.43 with sigma of 0.02
 C24-C25
 1.55 with sigma of 0.02
3. Uiso/Uaniso restraints and constraints
Uanis(C24A) \\sim Ueq, Uanis(C24) \\sim Ueq: with sigma of 0.01 and sigma for
terminal atoms of 0.02
Uanis(C24) = Uanis(C24A)
Uanis(C25) = Uanis(C25A)
4. Others
 Sof(C24A)=Sof(H24C)=Sof(H24D)=Sof(C25A)=Sof(H25D)=Sof(H25E)=Sof(H25F)=1-FVAR(1)
 Sof(C24)=Sof(H24A)=Sof(H24B)=Sof(C25)=Sof(H25A)=Sof(H25B)=Sof(H25C)=FVAR(1)
5.a Ternary CH refined with riding coordinates:
 C7(H7)
5.b Secondary CH2 refined with riding coordinates:
 C6(H6A,H6B), C8(H8A,H8B), C9(H9A,H9B), C24(H24A,H24B), C24A(H24C,H24D)
5.c Aromatic/amide H refined with riding coordinates:
 C12(H12), C13(H13), C14(H14), C15(H15), C16(H16), C18(H18), C19(H19),
 C20(H20), C21(H21), C22(H22)
5.d Idealised Me refined as rotating group:
 C25(H25A,H25B,H25C), C25A(H25D,H25E,H25F)
;
_olex2_submission_special_instructions 'No special instructions were received'

loop_
_space_group_symop_operation_xyz
'x, y, z'
'-x, y+1/2, -z+1/2'
'-x, -y, -z'
'x, -y-1/2, z-1/2'

loop_
_atom_site_label
_atom_site_type_symbol
_atom_site_fract_x
_atom_site_fract_y
_atom_site_fract_z
_atom_site_U_iso_or_equiv
_atom_site_adp_type
_atom_site_occupancy
_atom_site_site_symmetry_order
_atom_site_calc_flag
_atom_site_refinement_flags_posn
_atom_site_refinement_flags_adp
_atom_site_refinement_flags_occupancy
_atom_site_disorder_assembly
_atom_site_disorder_group
C1 C 0.8874(5) 0.6720(3) 0.5126(5) 0.0675(17) Uani 1 1 d . . . . .
C2 C 0.9863(5) 0.5808(3) 0.3738(5) 0.0745(18) Uani 1 1 d . . . . .
C3 C 1.1298(5) 0.6942(3) 0.4835(5) 0.0672(16) Uani 1 1 d . . . . .
C4 C 1.0242(5) 0.6993(3) 0.2518(6) 0.0697(17) Uani 1 1 d . . . . .
C5 C 0.9175(5) 0.7816(3) 0.3827(5) 0.0664(16) Uani 1 1 d . . . . .
C6 C 0.7174(5) 0.6374(3) 0.1030(4) 0.0611(15) Uani 1 1 d . . . . .
H6A H 0.7294 0.6739 0.0568 0.073 Uiso 1 1 calc R . . . .
H6B H 0.7785 0.6020 0.1030 0.073 Uiso 1 1 calc R . . . .
C7 C 0.5772(4) 0.6107(3) 0.0620(4) 0.0490(13) Uani 1 1 d . . . . .
H7 H 0.5801 0.5619 0.0544 0.059 Uiso 1 1 calc R . . . .
C8 C 0.6266(4) 0.7377(2) 0.2059(4) 0.0543(13) Uani 1 1 d . . . . .
H8A H 0.6288 0.7637 0.2708 0.065 Uiso 1 1 calc R . . . .
H8B H 0.6478 0.7667 0.1529 0.065 Uiso 1 1 calc R . . . .
C9 C 0.4931(4) 0.7046(2) 0.1551(4) 0.0493(12) Uani 1 1 d . . . . .
H9A H 0.4536 0.7209 0.0806 0.059 Uiso 1 1 calc R . . . .
H9B H 0.4369 0.7155 0.1987 0.059 Uiso 1 1 calc R . . . .
C10 C 0.5131(4) 0.6272(2) 0.1538(4) 0.0436(11) Uani 1 1 d . . . . .
C11 C 0.3952(4) 0.5844(2) 0.1425(3) 0.0431(11) Uani 1 1 d . . . . .
C12 C 0.2722(5) 0.6116(3) 0.1107(4) 0.0637(15) Uani 1 1 d . . . . .
H12 H 0.2610 0.6575 0.0986 0.076 Uiso 1 1 calc R . . . .
C13 C 0.1659(5) 0.5705(3) 0.0969(5) 0.0821(19) Uani 1 1 d . . . . .
H13 H 0.0838 0.5892 0.0765 0.099 Uiso 1 1 calc R . . . .
C14 C 0.1796(6) 0.5033(3) 0.1129(5) 0.0738(17) Uani 1 1 d . . . . .
H14 H 0.1076 0.4761 0.1026 0.089 Uiso 1 1 calc R . . . .
C15 C 0.3006(6) 0.4760(3) 0.1443(4) 0.0652(16) Uani 1 1 d . . . . .
H15 H 0.3107 0.4300 0.1556 0.078 Uiso 1 1 calc R . . . .
C16 C 0.4073(5) 0.5158(3) 0.1591(4) 0.0542(13) Uani 1 1 d . . . . .
H16 H 0.4889 0.4965 0.1806 0.065 Uiso 1 1 calc R . . . .
C17 C 0.6036(5) 0.5990(2) 0.3606(4) 0.0462(12) Uani 1 1 d . . . . .
C18 C 0.6786(5) 0.5505(3) 0.4265(5) 0.0697(16) Uani 1 1 d . . . . .
H18 H 0.7367 0.5258 0.4018 0.084 Uiso 1 1 calc R . . . .
C19 C 0.6670(7) 0.5387(4) 0.5311(6) 0.093(2) Uani 1 1 d . . . . .
H19 H 0.7181 0.5064 0.5768 0.112 Uiso 1 1 calc R . . . .
C20 C 0.5799(8) 0.5747(5) 0.5661(5) 0.100(3) Uani 1 1 d . . . . .
H20 H 0.5723 0.5667 0.6358 0.120 Uiso 1 1 calc R . . . .
C21 C 0.5053(7) 0.6216(4) 0.5010(5) 0.088(2) Uani 1 1 d . . . . .
H21 H 0.4457 0.6454 0.5253 0.105 Uiso 1 1 calc R . . . .
C22 C 0.5170(6) 0.6346(3) 0.3978(4) 0.0654(15) Uani 1 1 d . . . . .
H22 H 0.4662 0.6675 0.3534 0.079 Uiso 1 1 calc R . . . .
C23 C 0.5023(6) 0.6400(3) -0.0484(4) 0.0657(16) Uani 1 1 d . . . . .
C24 C 0.3086(10) 0.6337(6) -0.1954(8) 0.089(3) Uani 0.786(16) 1 d D U P A 1
H24A H 0.3479 0.6324 -0.2541 0.107 Uiso 0.786(16) 1 calc R . P A 1
H24B H 0.2888 0.6799 -0.1832 0.107 Uiso 0.786(16) 1 calc R . P A 1
C25 C 0.1885(9) 0.5915(8) -0.2246(10) 0.140(5) Uani 0.786(16) 1 d D . P A 1
H25A H 0.1279 0.6083 -0.2911 0.210 Uiso 0.786(16) 1 calc GR . P A 1
H25B H 0.1509 0.5934 -0.1657 0.210 Uiso 0.786(16) 1 calc GR . P A 1
H25C H 0.2099 0.5459 -0.2357 0.210 Uiso 0.786(16) 1 calc GR . P A 1
N1 N 0.6234(3) 0.60990(17) 0.2547(3) 0.0388(9) Uani 1 1 d . . . . .
O1 O 0.8576(5) 0.6714(2) 0.5901(4) 0.1032(17) Uani 1 1 d . . . . .
O2 O 1.0072(5) 0.5254(3) 0.3708(5) 0.130(2) Uani 1 1 d . . . . .
O3 O 1.2312(4) 0.7022(3) 0.5442(4) 0.1087(17) Uani 1 1 d . . . . .
O4 O 1.0659(5) 0.7115(3) 0.1822(4) 0.1128(18) Uani 1 1 d . . . . .
O5 O 0.8969(5) 0.8363(2) 0.3864(4) 0.1085(17) Uani 1 1 d . . . . .
O6 O 0.5314(5) 0.6873(2) -0.0925(4) 0.1053(17) Uani 1 1 d . . . . .
O7 O 0.3953(4) 0.6043(2) -0.0936(3) 0.0796(12) Uani 1 1 d D . . . .
P1 P 0.73726(12) 0.66639(6) 0.24202(10) 0.0443(3) Uani 1 1 d . . . . .
W1 W 0.95324(2) 0.68118(2) 0.37858(2) 0.04772(9) Uani 1 1 d . . . . .
C24A C 0.318(4) 0.603(2) -0.2090(18) 0.089(3) Uani 0.214(16) 1 d D U P A 2
H24C H 0.2955 0.5578 -0.2365 0.107 Uiso 0.214(16) 1 calc R . P A 2
H24D H 0.3583 0.6268 -0.2563 0.107 Uiso 0.214(16) 1 calc R . P A 2
C25A C 0.205(4) 0.641(3) -0.191(4) 0.140(5) Uani 0.214(16) 1 d D . P A 2
H25D H 0.1486 0.6559 -0.2604 0.210 Uiso 0.214(16) 1 calc GR . P A 2
H25E H 0.2370 0.6791 -0.1441 0.210 Uiso 0.214(16) 1 calc GR . P A 2
H25F H 0.1590 0.6120 -0.1560 0.210 Uiso 0.214(16) 1 calc GR . P A 2

loop_
_atom_site_aniso_label
_atom_site_aniso_U_11
_atom_site_aniso_U_22
_atom_site_aniso_U_33
_atom_site_aniso_U_23
_atom_site_aniso_U_13
_atom_site_aniso_U_12
C1 0.052(3) 0.094(5) 0.057(4) -0.017(3) 0.016(3) -0.026(3)
C2 0.052(3) 0.069(4) 0.095(5) -0.005(4) 0.011(3) 0.003(3)
C3 0.047(3) 0.074(4) 0.075(4) -0.012(3) 0.012(3) -0.012(3)
C4 0.055(4) 0.074(4) 0.083(4) -0.007(3) 0.026(3) 0.013(3)
C5 0.050(3) 0.066(4) 0.082(4) -0.019(3) 0.018(3) -0.003(3)
C6 0.052(3) 0.088(4) 0.045(3) -0.010(3) 0.018(2) -0.004(3)
C7 0.049(3) 0.060(3) 0.036(3) -0.007(2) 0.009(2) -0.001(3)
C8 0.047(3) 0.046(3) 0.066(3) 0.008(3) 0.013(3) 0.001(3)
C9 0.040(3) 0.051(3) 0.052(3) 0.006(3) 0.007(2) 0.001(3)
C10 0.041(3) 0.048(3) 0.040(3) 0.004(2) 0.009(2) 0.005(2)
C11 0.040(3) 0.049(3) 0.036(3) -0.005(2) 0.005(2) -0.004(3)
C12 0.048(3) 0.053(3) 0.084(4) -0.004(3) 0.012(3) -0.006(3)
C13 0.040(3) 0.085(5) 0.110(5) -0.011(4) 0.004(3) -0.006(4)
C14 0.057(4) 0.072(4) 0.088(4) -0.012(4) 0.015(3) -0.025(4)
C15 0.074(4) 0.053(3) 0.058(3) -0.002(3) 0.005(3) -0.014(3)
C16 0.048(3) 0.059(3) 0.046(3) 0.001(3) 0.001(2) 0.000(3)
C17 0.049(3) 0.048(3) 0.036(3) -0.005(2) 0.005(2) -0.014(3)
C18 0.054(3) 0.077(4) 0.066(4) 0.025(3) 0.002(3) -0.006(3)
C19 0.082(5) 0.105(6) 0.072(5) 0.039(4) -0.007(4) -0.022(4)
C20 0.111(6) 0.136(7) 0.048(4) 0.009(5) 0.016(4) -0.056(6)
C21 0.104(5) 0.105(6) 0.061(4) -0.013(4) 0.036(4) -0.034(5)
C22 0.082(4) 0.065(4) 0.055(4) -0.004(3) 0.030(3) -0.004(3)
C23 0.067(4) 0.085(5) 0.044(3) 0.003(3) 0.016(3) 0.000(4)
C24 0.086(5) 0.092(6) 0.069(4) 0.012(4) -0.006(4) 0.008(5)
C25 0.092(7) 0.178(15) 0.104(9) 0.008(9) -0.038(6) -0.028(8)
N1 0.035(2) 0.043(2) 0.034(2) -0.0007(18) 0.0053(16) 0.0018(18)
O1 0.102(4) 0.150(5) 0.066(3) -0.022(3) 0.037(3) -0.047(3)
O2 0.120(4) 0.065(3) 0.201(6) -0.002(4) 0.043(4) 0.024(3)
O3 0.045(2) 0.137(4) 0.120(4) -0.019(3) -0.009(3) -0.019(3)
O4 0.121(4) 0.132(4) 0.117(4) 0.024(3) 0.082(3) 0.030(3)
O5 0.108(4) 0.057(3) 0.153(5) -0.026(3) 0.029(3) 0.010(3)
O6 0.129(4) 0.115(4) 0.062(3) 0.035(3) 0.014(3) -0.026(3)
O7 0.066(2) 0.106(3) 0.050(2) 0.010(2) -0.006(2) -0.006(3)
P1 0.0370(7) 0.0520(8) 0.0429(7) -0.0025(6) 0.0107(6) 0.0019(6)
W1 0.03458(12) 0.05321(14) 0.05235(14) -0.00580(11) 0.00890(9) -0.00138(10)
C24A 0.086(5) 0.092(6) 0.069(4) 0.012(4) -0.006(4) 0.008(5)
C25A 0.092(7) 0.178(15) 0.104(9) 0.008(9) -0.038(6) -0.028(8)

loop_
_atom_type_symbol
_atom_type_description
_atom_type_scat_dispersion_real
_atom_type_scat_dispersion_imag
_atom_type_scat_source
C C 0.0033 0.0016 'International Tables Vol C Tables 4.2.6.8 and 6.1.1.4'
H H 0.0000 0.0000 'International Tables Vol C Tables 4.2.6.8 and 6.1.1.4'
N N 0.0061 0.0033 'International Tables Vol C Tables 4.2.6.8 and 6.1.1.4'
O O 0.0106 0.0060 'International Tables Vol C Tables 4.2.6.8 and 6.1.1.4'
P P 0.1023 0.0942 'International Tables Vol C Tables 4.2.6.8 and 6.1.1.4'
W W -0.8490 6.8722 'International Tables Vol C Tables 4.2.6.8 and 6.1.1.4'

loop_
_geom_angle_atom_site_label_1
_geom_angle_atom_site_label_2
_geom_angle_atom_site_label_3
_geom_angle
O1 C1 W1 174.3(5)
O2 C2 W1 178.4(6)
O3 C3 W1 179.5(6)
O4 C4 W1 177.7(6)
O5 C5 W1 178.8(6)
H6A C6 H6B 108.9
C7 C6 H6A 110.9
C7 C6 H6B 110.9
C7 C6 P1 104.4(3)
P1 C6 H6A 110.9
P1 C6 H6B 110.9
C6 C7 H7 108.5
C6 C7 C10 107.2(4)
C10 C7 H7 108.5
C23 C7 C6 112.1(4)
C23 C7 H7 108.5
C23 C7 C10 112.0(4)
H8A C8 H8B 109.0
C9 C8 H8A 111.0
C9 C8 H8B 111.0
C9 C8 P1 103.7(3)
P1 C8 H8A 111.0
P1 C8 H8B 111.0
C8 C9 H9A 110.1
C8 C9 H9B 110.1
C8 C9 C10 108.1(4)
H9A C9 H9B 108.4
C10 C9 H9A 110.1
C10 C9 H9B 110.1
C9 C10 C7 108.1(4)
C11 C10 C7 111.8(4)
C11 C10 C9 116.3(4)
N1 C10 C7 99.5(3)
N1 C10 C9 107.2(3)
N1 C10 C11 112.7(4)
C12 C11 C10 121.6(4)
C16 C11 C10 120.3(4)
C16 C11 C12 118.0(5)
C11 C12 H12 120.0
C13 C12 C11 120.1(5)
C13 C12 H12 120.0
C12 C13 H13 119.5
C14 C13 C12 121.0(6)
C14 C13 H13 119.5
C13 C14 H14 120.3
C13 C14 C15 119.3(5)
C15 C14 H14 120.3
C14 C15 H15 119.7
C14 C15 C16 120.6(5)
C16 C15 H15 119.7
C11 C16 H16 119.5
C15 C16 C11 120.9(5)
C15 C16 H16 119.5
C18 C17 C22 119.6(5)
C18 C17 N1 116.4(5)
C22 C17 N1 124.0(5)
C17 C18 H18 120.3
C17 C18 C19 119.4(6)
C19 C18 H18 120.3
C18 C19 H19 120.1
C20 C19 C18 119.8(7)
C20 C19 H19 120.1
C19 C20 H20 119.6
C21 C20 C19 120.8(7)
C21 C20 H20 119.6
C20 C21 H21 120.0
C20 C21 C22 120.0(7)
C22 C21 H21 120.0
C17 C22 C21 120.3(6)
C17 C22 H22 119.8
C21 C22 H22 119.8
O6 C23 C7 126.9(6)
O6 C23 O7 122.9(5)
O7 C23 C7 110.2(5)
H24A C24 H24B 108.7
C25 C24 H24A 110.6
C25 C24 H24B 110.6
O7 C24 H24A 110.6
O7 C24 H24B 110.6
O7 C24 C25 105.7(7)
C24 C25 H25A 109.5
C24 C25 H25B 109.5
C24 C25 H25C 109.5
H25A C25 H25B 109.5
H25A C25 H25C 109.5
H25B C25 H25C 109.5
C10 N1 P1 100.4(3)
C17 N1 C10 121.4(4)
C17 N1 P1 120.3(3)
C23 O7 C24 114.0(6)
C23 O7 C24A 127(2)
C6 P1 C8 97.5(2)
C6 P1 W1 121.77(17)
C8 P1 W1 119.69(16)
N1 P1 C6 90.6(2)
N1 P1 C8 95.3(2)
N1 P1 W1 124.73(13)
C1 W1 P1 94.22(15)
C2 W1 C1 92.7(2)
C2 W1 C5 179.2(2)
C2 W1 P1 90.03(16)
C3 W1 C1 88.1(2)
C3 W1 C2 90.3(2)
C3 W1 C4 89.1(2)
C3 W1 C5 90.4(2)
C3 W1 P1 177.66(17)
C4 W1 C1 174.4(2)
C4 W1 C2 92.1(2)
C4 W1 C5 88.2(2)
C4 W1 P1 88.58(17)
C5 W1 C1 87.0(2)
C5 W1 P1 89.26(15)
O7 C24A H24C 112.8
O7 C24A H24D 112.8
O7 C24A C25A 94(2)
H24C C24A H24D 110.3
C25A C24A H24C 112.8
C25A C24A H24D 112.8
C24A C25A H25D 109.5
C24A C25A H25E 109.5
C24A C25A H25F 109.5
H25D C25A H25E 109.5
H25D C25A H25F 109.5
H25E C25A H25F 109.5

loop_
_geom_bond_atom_site_label_1
_geom_bond_atom_site_label_2
_geom_bond_distance
C1 O1 1.129(6)
C1 W1 2.054(6)
C2 O2 1.131(7)
C2 W1 2.039(7)
C3 O3 1.149(6)
C3 W1 1.995(6)
C4 O4 1.140(7)
C4 W1 2.026(7)
C5 O5 1.118(7)
C5 W1 2.043(6)
C6 H6A 0.9700
C6 H6B 0.9700
C6 C7 1.550(6)
C6 P1 1.811(5)
C7 H7 0.9800
C7 C10 1.571(6)
C7 C23 1.510(7)
C8 H8A 0.9700
C8 H8B 0.9700
C8 C9 1.547(6)
C8 P1 1.830(5)
C9 H9A 0.9700
C9 H9B 0.9700
C9 C10 1.560(6)
C10 C11 1.512(6)
C10 N1 1.505(5)
C11 C12 1.388(6)
C11 C16 1.382(6)
C12 H12 0.9300
C12 C13 1.386(7)
C13 H13 0.9300
C13 C14 1.355(8)
C14 H14 0.9300
C14 C15 1.369(7)
C15 H15 0.9300
C15 C16 1.373(7)
C16 H16 0.9300
C17 C18 1.373(7)
C17 C22 1.377(7)
C17 N1 1.446(5)
C18 H18 0.9300
C18 C19 1.396(8)
C19 H19 0.9300
C19 C20 1.371(9)
C20 H20 0.9300
C20 C21 1.345(9)
C21 H21 0.9300
C21 C22 1.383(7)
C22 H22 0.9300
C23 O6 1.190(6)
C23 O7 1.336(6)
C24 H24A 0.9700
C24 H24B 0.9700
C24 C25 1.504(12)
C24 O7 1.471(8)
C25 H25A 0.9600
C25 H25B 0.9600
C25 H25C 0.9600
N1 P1 1.720(4)
O7 C24A 1.452(18)
P1 W1 2.4779(12)
C24A H24C 0.9700
C24A H24D 0.9700
C24A C25A 1.53(2)
C25A H25D 0.9600
C25A H25E 0.9600
C25A H25F 0.9600

loop_
_geom_torsion_atom_site_label_1
_geom_torsion_atom_site_label_2
_geom_torsion_atom_site_label_3
_geom_torsion_atom_site_label_4
_geom_torsion
C6 C7 C10 C9 70.1(5)
C6 C7 C10 C11 -160.8(4)
C6 C7 C10 N1 -41.6(5)
C6 C7 C23 O6 -14.5(9)
C6 C7 C23 O7 164.5(4)
C7 C6 P1 C8 -68.2(4)
C7 C6 P1 N1 27.2(4)
C7 C6 P1 W1 159.8(3)
C7 C10 C11 C12 -110.9(5)
C7 C10 C11 C16 66.2(5)
C7 C10 N1 C17 -162.9(4)
C7 C10 N1 P1 61.5(3)
C7 C23 O7 C24 173.3(7)
C7 C23 O7 C24A -160.5(19)
C8 C9 C10 C7 -72.4(5)
C8 C9 C10 C11 161.0(4)
C8 C9 C10 N1 34.0(5)
C9 C8 P1 C6 66.1(4)
C9 C8 P1 N1 -25.2(3)
C9 C8 P1 W1 -160.6(2)
C9 C10 C11 C12 13.8(6)
C9 C10 C11 C16 -169.1(4)
C9 C10 N1 C17 84.7(5)
C9 C10 N1 P1 -50.8(4)
C10 C7 C23 O6 106.1(7)
C10 C7 C23 O7 -74.9(6)
C10 C11 C12 C13 177.5(5)
C10 C11 C16 C15 -177.0(4)
C10 N1 P1 C6 -53.3(3)
C10 N1 P1 C8 44.2(3)
C10 N1 P1 W1 176.3(2)
C11 C10 N1 C17 -44.4(5)
C11 C10 N1 P1 -179.9(3)
C11 C12 C13 C14 -0.8(9)
C12 C11 C16 C15 0.1(7)
C12 C13 C14 C15 0.7(10)
C13 C14 C15 C16 -0.3(9)
C14 C15 C16 C11 -0.1(8)
C16 C11 C12 C13 0.3(8)
C17 C18 C19 C20 0.8(9)
C17 N1 P1 C6 170.5(4)
C17 N1 P1 C8 -91.9(4)
C17 N1 P1 W1 40.2(4)
C18 C17 C22 C21 -0.1(8)
C18 C17 N1 C10 144.3(4)
C18 C17 N1 P1 -88.7(5)
C18 C19 C20 C21 -0.1(11)
C19 C20 C21 C22 -0.8(11)
C20 C21 C22 C17 0.9(9)
C22 C17 C18 C19 -0.7(8)
C22 C17 N1 C10 -36.8(6)
C22 C17 N1 P1 90.3(5)
C23 C7 C10 C9 -53.3(5)
C23 C7 C10 C11 75.9(5)
C23 C7 C10 N1 -164.9(4)
C23 O7 C24A C25A -109(3)
C25 C24 O7 C23 -173.1(11)
N1 C10 C11 C12 138.0(5)
N1 C10 C11 C16 -44.9(6)
N1 C17 C18 C19 178.3(5)
N1 C17 C22 C21 -179.1(5)
O6 C23 O7 C24 -7.6(10)
O6 C23 O7 C24A 19(2)
P1 C6 C7 C10 5.4(5)
P1 C6 C7 C23 128.7(4)
P1 C8 C9 C10 -1.9(4)
